data_4066456
loop_
_publ_author_name
'Greger, Ingo'
'Kehr, Gerald'
'Fr\"ohlich, Roland'
'Erker, Gerhard'

_publ_section_title
;
 Dynamic Topochemical Reaction Control&#x2212;A Principle and Its
 Application inansa-Metallocene Synthesis&#x2020;
;
_journal_issue 14
_journal_name_full Organometallics
_journal_page_first 3210
_journal_paper_doi 10.1021/om100467y
_journal_volume 29
_journal_year 2010
_chemical_formula_sum 'C18 H22 Cl2 Zr'
_chemical_formula_weight 400.48
_chemical_name_systematic
; 
 ? 
;
_space_group_IT_number 15
_symmetry_cell_setting monoclinic
_symmetry_space_group_name_Hall '-C 2yc'
_symmetry_space_group_name_H-M 'C 1 2/c 1'
_atom_sites_solution_hydrogens geom
_atom_sites_solution_primary direct
_atom_sites_solution_secondary difmap
_audit_creation_method SHELXL-97
_cell_angle_alpha 90.00
_cell_angle_beta 126.245(1)
_cell_angle_gamma 90.00
_cell_formula_units_Z 4
_cell_length_a 21.5459(4)
_cell_length_b 6.6692(1)
_cell_length_c 14.8521(3)
_cell_measurement_reflns_used 1816
_cell_measurement_temperature 223(2)
_cell_measurement_theta_max 27.88
_cell_measurement_theta_min 4.08
_cell_volume 1721.19(6)
_computing_cell_refinement 'Collect (Nonius B.V., 1998)'
_computing_data_collection 'Collect (Nonius B.V., 1998)'
_computing_data_reduction 'Denzo-SMN (Otwinowski & Minor, 1997)'
_computing_molecular_graphics 'XP (BrukerAXS, 2000)'
_computing_publication_material 'SHELXL-97 (Sheldrick, 1997)'
_computing_structure_refinement 'SHELXL-97 (Sheldrick, 1997)'
_computing_structure_solution 'SHELXS-97 (Sheldrick, 1990)'
_diffrn_ambient_temperature 223(2)
_diffrn_measured_fraction_theta_full 0.977
_diffrn_measured_fraction_theta_max 0.977
_diffrn_measurement_device_type 'Nonius KappaCCD APEXII'
_diffrn_measurement_method '\w and \f scans'
_diffrn_radiation_monochromator 'Montel mirror'
_diffrn_radiation_source 'rotating anode Nonius FR591'
_diffrn_radiation_type MoK\a
_diffrn_radiation_wavelength 0.71073
_diffrn_reflns_av_R_equivalents 0.040
_diffrn_reflns_av_sigmaI/netI 0.0302
_diffrn_reflns_limit_h_max 28
_diffrn_reflns_limit_h_min -27
_diffrn_reflns_limit_k_max 8
_diffrn_reflns_limit_k_min -6
_diffrn_reflns_limit_l_max 19
_diffrn_reflns_limit_l_min -19
_diffrn_reflns_number 5740
_diffrn_reflns_theta_full 27.89
_diffrn_reflns_theta_max 27.89
_diffrn_reflns_theta_min 4.19
_exptl_absorpt_coefficient_mu 0.940
_exptl_absorpt_correction_T_max 0.9545
_exptl_absorpt_correction_T_min 0.8342
_exptl_absorpt_correction_type multi-scan
_exptl_absorpt_process_details 'Denzo (Otwinowski, Borek, Majewski & Minor, 2003)'
_exptl_crystal_colour 'light yellow'
_exptl_crystal_density_diffrn 1.545
_exptl_crystal_density_method 'not measured'
_exptl_crystal_description plate
_exptl_crystal_F_000 816
_exptl_crystal_size_max 0.20
_exptl_crystal_size_mid 0.10
_exptl_crystal_size_min 0.05
_refine_diff_density_max 0.429
_refine_diff_density_min -0.532
_refine_diff_density_rms 0.063
_refine_ls_extinction_method none
_refine_ls_goodness_of_fit_ref 1.004
_refine_ls_hydrogen_treatment constr
_refine_ls_matrix_type full
_refine_ls_number_parameters 97
_refine_ls_number_reflns 2010
_refine_ls_number_restraints 0
_refine_ls_restrained_S_all 1.004
_refine_ls_R_factor_all 0.0313
_refine_ls_R_factor_gt 0.0295
_refine_ls_shift/su_max 0.001
_refine_ls_shift/su_mean 0.000
_refine_ls_structure_factor_coef Fsqd
_refine_ls_weighting_details 'calc w=1/[\s^2^(Fo^2^)+(0.0279P)^2^+3.6733P] where P=(Fo^2^+2Fc^2^)/3'
_refine_ls_weighting_scheme calc
_refine_ls_wR_factor_gt 0.0711
_refine_ls_wR_factor_ref 0.0727
_reflns_number_gt 1917
_reflns_number_total 2010
_reflns_threshold_expression >2sigma(I)
_cod_data_source_file om100467y_si_002.cif
_cod_data_source_block erk5195
_cod_original_cell_volume 1721.19(5)
_cod_original_sg_symbol_H-M C2/c
_cod_database_code 4066456

loop_
_symmetry_equiv_pos_as_xyz
'x, y, z'
'-x, y, -z+1/2'
'x+1/2, y+1/2, z'
'-x+1/2, y+1/2, -z+1/2'
'-x, -y, -z'
'x, -y, z-1/2'
'-x+1/2, -y+1/2, -z'
'x+1/2, -y+1/2, z-1/2'

loop_
_atom_site_label
_atom_site_type_symbol
_atom_site_fract_x
_atom_site_fract_y
_atom_site_fract_z
_atom_site_U_iso_or_equiv
_atom_site_adp_type
_atom_site_occupancy
_atom_site_symmetry_multiplicity
_atom_site_calc_flag
_atom_site_refinement_flags
Zr Zr 0.0000 0.83760(4) 0.2500 0.02718(10) Uani 1 2 d S
Cl1 Cl 0.06014(3) 1.08087(8) 0.20022(5) 0.03738(14) Uani 1 1 d .
C1 C 0.11246(12) 0.8519(3) 0.45917(17) 0.0334(5) Uani 1 1 d .
C2 C 0.05778(13) 0.7104(4) 0.44383(18) 0.0377(5) Uani 1 1 d .
H2 H 0.0286 0.7227 0.4718 0.045 Uiso 1 1 calc R
C3 C 0.05431(14) 0.5493(3) 0.38029(19) 0.0426(6) Uani 1 1 d .
H3 H 0.0233 0.4344 0.3594 0.051 Uiso 1 1 calc R
C4 C 0.10568(14) 0.5907(4) 0.35339(19) 0.0410(5) Uani 1 1 d .
H4 H 0.1145 0.5089 0.3105 0.049 Uiso 1 1 calc R
C5 C 0.14138(12) 0.7753(4) 0.40173(18) 0.0366(5) Uani 1 1 d .
H5 H 0.1784 0.8378 0.3968 0.044 Uiso 1 1 calc R
C6 C 0.13425(12) 1.0350(3) 0.52610(18) 0.0350(5) Uani 1 1 d .
H6 H 0.1061 1.0669 0.5541 0.042 Uiso 1 1 calc R
C7 C 0.18963(14) 1.1583(3) 0.5504(2) 0.0396(5) Uani 1 1 d .
H7 H 0.2160 1.1293 0.5192 0.047 Uiso 1 1 calc R
C8 C 0.21497(14) 1.3410(4) 0.6229(2) 0.0422(6) Uani 1 1 d .
H8A H 0.2056 1.4591 0.5772 0.051 Uiso 1 1 calc R
H8B H 0.2706 1.3320 0.6808 0.051 Uiso 1 1 calc R
C9 C 0.17588(18) 1.3729(4) 0.6792(2) 0.0537(7) Uani 1 1 d .
H9A H 0.1211 1.3918 0.6229 0.081 Uiso 1 1 calc R
H9B H 0.1972 1.4908 0.7264 0.081 Uiso 1 1 calc R
H9C H 0.1842 1.2566 0.7243 0.081 Uiso 1 1 calc R

loop_
_atom_site_aniso_label
_atom_site_aniso_U_11
_atom_site_aniso_U_22
_atom_site_aniso_U_33
_atom_site_aniso_U_23
_atom_site_aniso_U_13
_atom_site_aniso_U_12
Zr 0.02633(15) 0.02304(14) 0.02519(15) 0.000 0.01140(12) 0.000
Cl1 0.0363(3) 0.0336(3) 0.0426(3) 0.0058(2) 0.0235(2) 0.0009(2)
C1 0.0299(10) 0.0343(11) 0.0245(10) 0.0021(8) 0.0098(8) -0.0014(8)
C2 0.0361(11) 0.0382(11) 0.0275(10) 0.0059(9) 0.0126(9) -0.0041(9)
C3 0.0413(12) 0.0292(10) 0.0328(11) 0.0052(9) 0.0085(10) -0.0026(9)
C4 0.0386(12) 0.0334(11) 0.0334(11) 0.0027(9) 0.0116(10) 0.0093(9)
C5 0.0276(10) 0.0385(11) 0.0326(11) 0.0033(9) 0.0116(9) 0.0036(9)
C6 0.0323(10) 0.0385(11) 0.0273(10) -0.0010(9) 0.0138(9) -0.0049(9)
C7 0.0370(12) 0.0399(12) 0.0361(12) 0.0004(9) 0.0185(10) -0.0051(9)
C8 0.0334(11) 0.0409(13) 0.0350(12) -0.0007(9) 0.0107(10) -0.0095(9)
C9 0.0612(17) 0.0513(15) 0.0436(14) -0.0117(12) 0.0282(13) -0.0134(13)

loop_
_atom_type_symbol
_atom_type_description
_atom_type_scat_dispersion_real
_atom_type_scat_dispersion_imag
_atom_type_scat_source
C C 0.0033 0.0016 'International Tables Vol C Tables 4.2.6.8 and 6.1.1.4'
H H 0.0000 0.0000 'International Tables Vol C Tables 4.2.6.8 and 6.1.1.4'
Cl Cl 0.1484 0.1585 'International Tables Vol C Tables 4.2.6.8 and 6.1.1.4'
Zr Zr -2.9673 0.5597 'International Tables Vol C Tables 4.2.6.8 and 6.1.1.4'

loop_
_geom_angle_atom_site_label_1
_geom_angle_atom_site_label_2
_geom_angle_atom_site_label_3
_geom_angle
_geom_angle_site_symmetry_1
_geom_angle_site_symmetry_3
Cl1 Zr Cl1 96.96(3) 2 .
Cl1 Zr C4 99.86(6) 2 2
Cl1 Zr C4 135.32(6) . 2
Cl1 Zr C4 135.32(6) 2 .
Cl1 Zr C4 99.86(6) . .
C4 Zr C4 96.55(12) 2 .
Cl1 Zr C3 131.35(6) 2 2
Cl1 Zr C3 111.63(7) . 2
C4 Zr C3 33.06(8) 2 2
C4 Zr C3 78.73(8) . 2
Cl1 Zr C3 111.63(7) 2 .
Cl1 Zr C3 131.35(6) . .
C4 Zr C3 78.73(8) 2 .
C4 Zr C3 33.06(8) . .
C3 Zr C3 78.13(11) 2 .
Cl1 Zr C2 125.27(5) 2 2
Cl1 Zr C2 82.52(6) . 2
C4 Zr C2 54.10(9) 2 2
C4 Zr C2 97.88(8) . 2
C3 Zr C2 32.64(8) 2 2
C3 Zr C2 108.55(8) . 2
Cl1 Zr C2 82.52(6) 2 .
Cl1 Zr C2 125.27(5) . .
C4 Zr C2 97.88(8) 2 .
C4 Zr C2 54.10(8) . .
C3 Zr C2 108.55(8) 2 .
C3 Zr C2 32.64(8) . .
C2 Zr C2 140.56(11) 2 .
Cl1 Zr C5 114.40(6) 2 .
Cl1 Zr C5 78.72(6) . .
C4 Zr C5 128.66(8) 2 .
C4 Zr C5 32.53(8) . .
C3 Zr C5 109.39(8) 2 .
C3 Zr C5 54.07(8) . .
C2 Zr C5 118.97(8) 2 .
C2 Zr C5 53.48(8) . .
Cl1 Zr C5 78.72(6) 2 2
Cl1 Zr C5 114.40(6) . 2
C4 Zr C5 32.53(8) 2 2
C4 Zr C5 128.66(8) . 2
C3 Zr C5 54.07(8) 2 2
C3 Zr C5 109.39(8) . 2
C2 Zr C5 53.48(8) 2 2
C2 Zr C5 118.97(8) . 2
C5 Zr C5 161.12(11) . 2
Cl1 Zr C1 84.24(5) 2 .
Cl1 Zr C1 92.94(5) . .
C4 Zr C1 129.63(7) 2 .
C4 Zr C1 53.95(7) . .
C3 Zr C1 130.12(7) 2 .
C3 Zr C1 54.08(7) . .
C2 Zr C1 150.44(7) 2 .
C2 Zr C1 32.35(7) . .
C5 Zr C1 32.18(7) . .
C5 Zr C1 149.15(7) 2 .
Cl1 Zr C1 92.94(5) 2 2
Cl1 Zr C1 84.24(5) . 2
C4 Zr C1 53.95(7) 2 2
C4 Zr C1 129.63(7) . 2
C3 Zr C1 54.08(7) 2 2
C3 Zr C1 130.12(7) . 2
C2 Zr C1 32.35(7) 2 2
C2 Zr C1 150.44(7) . 2
C5 Zr C1 149.15(7) . 2
C5 Zr C1 32.18(7) 2 2
C1 Zr C1 175.75(10) . 2
C5 C1 C2 106.4(2) . .
C5 C1 C6 129.1(2) . .
C2 C1 C6 124.4(2) . .
C5 C1 Zr 72.25(12) . .
C2 C1 Zr 71.45(12) . .
C6 C1 Zr 123.02(14) . .
C3 C2 C1 109.1(2) . .
C3 C2 Zr 72.23(13) . .
C1 C2 Zr 76.19(12) . .
C3 C2 H2 125.5 . .
C1 C2 H2 125.5 . .
Zr C2 H2 117.9 . .
C2 C3 C4 107.6(2) . .
C2 C3 Zr 75.13(13) . .
C4 C3 Zr 73.35(13) . .
C2 C3 H3 126.2 . .
C4 C3 H3 126.2 . .
Zr C3 H3 117.4 . .
C5 C4 C3 108.2(2) . .
C5 C4 Zr 76.03(13) . .
C3 C4 Zr 73.59(13) . .
C5 C4 H4 125.9 . .
C3 C4 H4 125.9 . .
Zr C4 H4 116.5 . .
C4 C5 C1 108.7(2) . .
C4 C5 Zr 71.43(13) . .
C1 C5 Zr 75.56(12) . .
C4 C5 H5 125.6 . .
C1 C5 H5 125.6 . .
Zr C5 H5 119.2 . .
C7 C6 C1 125.7(2) . .
C7 C6 H6 117.2 . .
C1 C6 H6 117.2 . .
C6 C7 C8 126.3(2) . .
C6 C7 H7 116.8 . .
C8 C7 H7 116.8 . .
C7 C8 C9 115.2(2) . .
C7 C8 H8A 108.5 . .
C9 C8 H8A 108.5 . .
C7 C8 H8B 108.5 . .
C9 C8 H8B 108.5 . .
H8A C8 H8B 107.5 . .
C8 C9 H9A 109.5 . .
C8 C9 H9B 109.5 . .
H9A C9 H9B 109.5 . .
C8 C9 H9C 109.5 . .
H9A C9 H9C 109.5 . .
H9B C9 H9C 109.5 . .

loop_
_geom_bond_atom_site_label_1
_geom_bond_atom_site_label_2
_geom_bond_distance
_geom_bond_site_symmetry_2
Zr Cl1 2.4477(6) 2
Zr Cl1 2.4477(6) .
Zr C4 2.474(2) 2
Zr C4 2.474(2) .
Zr C3 2.477(2) 2
Zr C3 2.477(2) .
Zr C2 2.514(2) 2
Zr C2 2.514(2) .
Zr C5 2.532(2) .
Zr C5 2.532(2) 2
Zr C1 2.575(2) .
Zr C1 2.575(2) 2
C1 C5 1.416(3) .
C1 C2 1.419(3) .
C1 C6 1.465(3) .
C2 C3 1.403(4) .
C2 H2 0.9400 .
C3 C4 1.408(4) .
C3 H3 0.9400 .
C4 C5 1.403(3) .
C4 H4 0.9400 .
C5 H5 0.9400 .
C6 C7 1.312(3) .
C6 H6 0.9400 .
C7 C8 1.500(3) .
C7 H7 0.9400 .
C8 C9 1.511(4) .
C8 H8A 0.9800 .
C8 H8B 0.9800 .
C9 H9A 0.9700 .
C9 H9B 0.9700 .
C9 H9C 0.9700 .

loop_
_geom_torsion_atom_site_label_1
_geom_torsion_atom_site_label_2
_geom_torsion_atom_site_label_3
_geom_torsion_atom_site_label_4
_geom_torsion
_geom_torsion_site_symmetry_1
Cl1 Zr C1 C5 -160.02(13) 2
Cl1 Zr C1 C5 -63.31(13) .
C4 Zr C1 C5 101.94(16) 2
C4 Zr C1 C5 36.76(14) .
C3 Zr C1 C5 58.42(17) 2
C3 Zr C1 C5 77.93(15) .
C2 Zr C1 C5 16.7(2) 2
C2 Zr C1 C5 114.9(2) .
C5 Zr C1 C5 143.5(2) 2
C1 Zr C1 C5 -111.54(13) 2
Cl1 Zr C1 C2 85.12(14) 2
Cl1 Zr C1 C2 -178.17(14) .
C4 Zr C1 C2 -12.92(19) 2
C4 Zr C1 C2 -78.10(16) .
C3 Zr C1 C2 -56.44(18) 2
C3 Zr C1 C2 -36.93(15) .
C2 Zr C1 C2 -98.2(3) 2
C5 Zr C1 C2 -114.9(2) .
C5 Zr C1 C2 28.6(2) 2
C1 Zr C1 C2 133.60(14) 2
Cl1 Zr C1 C6 -34.45(18) 2
Cl1 Zr C1 C6 62.26(18) .
C4 Zr C1 C6 -132.49(18) 2
C4 Zr C1 C6 162.3(2) .
C3 Zr C1 C6 -176.01(17) 2
C3 Zr C1 C6 -156.5(2) .
C2 Zr C1 C6 142.26(19) 2
C2 Zr C1 C6 -119.6(3) .
C5 Zr C1 C6 125.6(2) .
C5 Zr C1 C6 -90.9(2) 2
C1 Zr C1 C6 14.02(18) 2
C5 C1 C2 C3 1.1(2) .
C6 C1 C2 C3 -176.8(2) .
Zr C1 C2 C3 65.33(15) .
C5 C1 C2 Zr -64.28(15) .
C6 C1 C2 Zr 117.8(2) .
Cl1 Zr C2 C3 153.40(15) 2
Cl1 Zr C2 C3 -113.34(14) .
C4 Zr C2 C3 54.41(16) 2
C4 Zr C2 C3 -37.99(14) .
C3 Zr C2 C3 22.2(2) 2
C2 Zr C2 C3 14.18(13) 2
C5 Zr C2 C3 -78.61(16) .
C5 Zr C2 C3 80.75(17) 2
C1 Zr C2 C3 -115.6(2) .
C1 Zr C2 C3 70.7(2) 2
Cl1 Zr C2 C1 -91.02(14) 2
Cl1 Zr C2 C1 2.24(17) .
C4 Zr C2 C1 169.99(14) 2
C4 Zr C2 C1 77.59(15) .
C3 Zr C2 C1 137.77(14) 2
C3 Zr C2 C1 115.6(2) .
C2 Zr C2 C1 129.75(15) 2
C5 Zr C2 C1 36.97(13) .
C5 Zr C2 C1 -163.68(13) 2
C1 Zr C2 C1 -173.75(14) 2
C1 C2 C3 C4 -1.2(3) .
Zr C2 C3 C4 66.72(15) .
C1 C2 C3 Zr -67.93(16) .
Cl1 Zr C3 C2 -28.53(16) 2
Cl1 Zr C3 C2 92.99(16) .
C4 Zr C3 C2 -124.78(17) 2
C4 Zr C3 C2 113.9(2) .
C3 Zr C3 C2 -158.5(2) 2
C2 Zr C3 C2 -170.55(9) 2
C5 Zr C3 C2 76.62(15) .
C5 Zr C3 C2 -113.74(15) 2
C1 Zr C3 C2 36.59(13) .
C1 Zr C3 C2 -142.50(13) 2
Cl1 Zr C3 C4 -142.46(13) 2
Cl1 Zr C3 C4 -20.94(17) .
C4 Zr C3 C4 121.29(15) 2
C3 Zr C3 C4 87.53(16) 2
C2 Zr C3 C4 75.51(15) 2
C2 Zr C3 C4 -113.9(2) .
C5 Zr C3 C4 -37.31(13) .
C5 Zr C3 C4 132.32(14) 2
C1 Zr C3 C4 -77.35(15) .
C1 Zr C3 C4 103.57(15) 2
C2 C3 C4 C5 0.9(3) .
Zr C3 C4 C5 68.80(16) .
C2 C3 C4 Zr -67.93(16) .
Cl1 Zr C4 C5 -60.46(18) 2
Cl1 Zr C4 C5 50.08(15) .
C4 Zr C4 C5 -171.64(19) 2
C3 Zr C4 C5 160.38(17) 2
C3 Zr C4 C5 -114.1(2) .
C2 Zr C4 C5 133.81(15) 2
C2 Zr C4 C5 -76.62(15) .
C5 Zr C4 C5 -177.39(6) 2
C1 Zr C4 C5 -36.35(14) .
C1 Zr C4 C5 140.75(14) 2
Cl1 Zr C4 C3 53.66(17) 2
Cl1 Zr C4 C3 164.20(13) .
C4 Zr C4 C3 -57.52(13) 2
C3 Zr C4 C3 -85.51(17) 2
C2 Zr C4 C3 -112.08(15) 2
C2 Zr C4 C3 37.49(13) .
C5 Zr C4 C3 114.1(2) .
C5 Zr C4 C3 -63.27(17) 2
C1 Zr C4 C3 77.76(15) .
C1 Zr C4 C3 -105.14(15) 2
C3 C4 C5 C1 -0.2(2) .
Zr C4 C5 C1 66.94(16) .
C3 C4 C5 Zr -67.16(15) .
C2 C1 C5 C4 -0.5(2) .
C6 C1 C5 C4 177.3(2) .
Zr C1 C5 C4 -64.24(15) .
C2 C1 C5 Zr 63.74(15) .
C6 C1 C5 Zr -118.5(2) .
Cl1 Zr C5 C4 137.80(14) 2
Cl1 Zr C5 C4 -129.60(15) .
C4 Zr C5 C4 10.7(2) 2
C3 Zr C5 C4 -20.43(18) 2
C3 Zr C5 C4 37.94(15) .
C2 Zr C5 C4 -54.79(17) 2
C2 Zr C5 C4 78.71(16) .
C5 Zr C5 C4 6.32(14) 2
C1 Zr C5 C4 115.9(2) .
C1 Zr C5 C4 -71.8(2) 2
Cl1 Zr C5 C1 21.92(14) 2
Cl1 Zr C5 C1 114.52(13) .
C4 Zr C5 C1 -105.22(15) 2
C4 Zr C5 C1 -115.9(2) .
C3 Zr C5 C1 -136.32(14) 2
C3 Zr C5 C1 -77.94(15) .
C2 Zr C5 C1 -170.68(13) 2
C2 Zr C5 C1 -37.17(13) .
C5 Zr C5 C1 -109.56(13) 2
C1 Zr C5 C1 172.27(18) 2
C5 C1 C6 C7 -4.3(4) .
C2 C1 C6 C7 173.1(2) .
Zr C1 C6 C7 -97.7(3) .
C1 C6 C7 C8 -177.0(2) .
C6 C7 C8 C9 4.9(4) .
